data_1540403
loop_
_publ_author_name
'Mlate\<cek, Martin'
'Dost\'al, Libor'
'R\%u\<zi\<ckov\'a, Zde\<nka'
'Honz\'i\<cek, Jan'
'Holubov\'a, Jana'
'Erben, Milan'

_publ_section_title
;
 The first scorpionate ligand based on diazaphosphole.
;
_journal_issue 46
_journal_name_full 'Dalton transactions (Cambridge, England : 2003)'
_journal_page_first 20242
_journal_page_last 20253
_journal_paper_doi 10.1039/c5dt03589a
_journal_volume 44
_journal_year 2015
_chemical_formula_moiety 'C21 H23 B N7 P3 Pd'
_chemical_formula_sum 'C21 H23 B N7 P3 Pd'
_chemical_formula_weight 583.58
_chemical_name_systematic
; 
 ? 
;
_space_group_IT_number 14
_symmetry_cell_setting monoclinic
_symmetry_space_group_name_Hall '-P 2ybc'
_symmetry_space_group_name_H-M 'P 1 21/c 1'
_atom_sites_solution_hydrogens geom
_atom_sites_solution_primary direct
_atom_sites_solution_secondary difmap
_audit_creation_method SHELXL-97
_audit_update_record
;
2015-08-05 deposited with the CCDC.
2015-10-20 downloaded from the CCDC.
;
_cell_angle_alpha 90
_cell_angle_beta 100.27(2)
_cell_angle_gamma 90
_cell_formula_units_Z 4
_cell_length_a 9.4040(16)
_cell_length_b 15.931(4)
_cell_length_c 16.528(6)
_cell_measurement_reflns_used 38818
_cell_measurement_temperature 150(1)
_cell_measurement_theta_max 27.5
_cell_measurement_theta_min 1
_cell_volume 2436.5(12)
_computing_cell_refinement 'COLLECT and DENZO'
_computing_data_collection 'COLLECT (Hooft, 1998) and DENZO (Otwinowski & Minor, 1997)'
_computing_data_reduction 'COLLECT and DENZO'
_computing_molecular_graphics 'PLATON (Spek, 2003)'
_computing_publication_material 'SHELXL-97 (Sheldrick, 2008)'
_computing_structure_refinement 'SHELXL-97 (Sheldrick, 2008)'
_computing_structure_solution 'SIR92 (Altomare et al., 1994)'
_diffrn_ambient_temperature 150(1)
_diffrn_detector_area_resol_mean 9.091
_diffrn_measured_fraction_theta_full 0.989
_diffrn_measured_fraction_theta_max 0.989
_diffrn_measurement_device_type 'Bruker Nonius KappaCCD area detector'
_diffrn_measurement_method '\f and \w scans to fill the Ewald sphere'
_diffrn_radiation_monochromator graphite
_diffrn_radiation_source 'fine-focus sealed tube'
_diffrn_radiation_type MoK\a
_diffrn_radiation_wavelength 0.71073
_diffrn_reflns_av_R_equivalents 0.0556
_diffrn_reflns_av_sigmaI/netI 0.0252
_diffrn_reflns_limit_h_max 12
_diffrn_reflns_limit_h_min -11
_diffrn_reflns_limit_k_max 20
_diffrn_reflns_limit_k_min -20
_diffrn_reflns_limit_l_max 21
_diffrn_reflns_limit_l_min -21
_diffrn_reflns_number 38654
_diffrn_reflns_theta_full 27.50
_diffrn_reflns_theta_max 27.50
_diffrn_reflns_theta_min 2.55
_diffrn_standards_number 0
_exptl_absorpt_coefficient_mu 0.983
_exptl_absorpt_correction_T_max 0.864
_exptl_absorpt_correction_T_min 0.749
_exptl_absorpt_correction_type integration
_exptl_absorpt_process_details
;
Gaussian integration (Coppens, 1970)
;
_exptl_crystal_colour colourless
_exptl_crystal_density_diffrn 1.591
_exptl_crystal_density_method 'not measured'
_exptl_crystal_description block
_exptl_crystal_F_000 1176
_exptl_crystal_size_max 0.46
_exptl_crystal_size_mid 0.29
_exptl_crystal_size_min 0.18
_refine_diff_density_max 0.583
_refine_diff_density_min -0.961
_refine_diff_density_rms 0.078
_refine_ls_extinction_method none
_refine_ls_goodness_of_fit_ref 1.142
_refine_ls_hydrogen_treatment constr
_refine_ls_matrix_type full
_refine_ls_number_parameters 298
_refine_ls_number_reflns 5531
_refine_ls_number_restraints 0
_refine_ls_restrained_S_all 1.142
_refine_ls_R_factor_all 0.0354
_refine_ls_R_factor_gt 0.0240
_refine_ls_shift/su_max 0.001
_refine_ls_shift/su_mean 0.000
_refine_ls_structure_factor_coef Fsqd
_refine_ls_weighting_details 'calc w=1/[\s^2^(Fo^2^)+(0.0173P)^2^+3.0810P] where P=(Fo^2^+2Fc^2^)/3'
_refine_ls_weighting_scheme calc
_refine_ls_wR_factor_gt 0.0545
_refine_ls_wR_factor_ref 0.0641
_reflns_number_gt 4734
_reflns_number_total 5531
_reflns_threshold_expression >2sigma(I)
_cod_data_source_file c5dt03589a1.cif
_cod_data_source_block shelxl
_cod_depositor_comments 'Adding full bibliography for 1540394--1540403.cif.'
_cod_original_sg_symbol_H-M 'P 21/c'
_cod_database_code 1540403

loop_
_symmetry_equiv_pos_as_xyz
'x, y, z'
'-x, y+1/2, -z+1/2'
'-x, -y, -z'
'x, -y-1/2, z-1/2'

loop_
_atom_site_label
_atom_site_type_symbol
_atom_site_fract_x
_atom_site_fract_y
_atom_site_fract_z
_atom_site_U_iso_or_equiv
_atom_site_adp_type
_atom_site_occupancy
_atom_site_symmetry_multiplicity
_atom_site_calc_flag
_atom_site_refinement_flags
Pd1 Pd 0.410311(17) 0.159254(10) 0.011885(10) 0.01576(5) Uani 1 1 d .
P1 P -0.05354(6) 0.19123(4) -0.15294(4) 0.02549(13) Uani 1 1 d .
P2 P 0.64394(7) 0.32984(4) -0.14705(4) 0.02800(14) Uani 1 1 d .
P3 P 0.15913(8) 0.58398(4) -0.06872(5) 0.03743(17) Uani 1 1 d .
N2 N 0.20412(19) 0.18906(11) -0.06197(11) 0.0187(4) Uani 1 1 d .
N4 N 0.49047(19) 0.24632(11) -0.05763(11) 0.0179(4) Uani 1 1 d .
N3 N 0.16814(18) 0.27133(11) -0.07467(11) 0.0177(4) Uani 1 1 d .
N5 N 0.42328(19) 0.32193(11) -0.07309(11) 0.0172(4) Uani 1 1 d .
N6 N 0.22599(19) 0.42727(11) -0.06551(11) 0.0198(4) Uani 1 1 d .
C1 C 0.6028(2) 0.13545(14) 0.08026(14) 0.0211(4) Uani 1 1 d .
C2 C 0.6084(2) 0.06159(14) 0.12637(14) 0.0226(5) Uani 1 1 d .
N1 N 0.3468(2) 0.06765(12) 0.08981(12) 0.0217(4) Uani 1 1 d .
C11 C 0.0369(2) 0.28309(15) -0.11980(14) 0.0228(5) Uani 1 1 d .
H11 H -0.0024 0.3361 -0.1321 0.027 Uiso 1 1 d R
C13 C 0.4916(2) 0.37245(15) -0.11783(14) 0.0237(5) Uani 1 1 d .
H13 H 0.4599 0.4266 -0.1321 0.028 Uiso 1 1 d R
C16 C 0.3138(2) 0.33337(13) 0.06165(13) 0.0181(4) Uani 1 1 d .
C10 C 0.0990(2) 0.14017(14) -0.10059(14) 0.0223(5) Uani 1 1 d .
H10 H 0.1064 0.0819 -0.0992 0.027 Uiso 1 1 d R
C3 C 0.7344(3) 0.03800(15) 0.17943(15) 0.0286(5) Uani 1 1 d .
H3 H 0.7364 -0.0114 0.2096 0.034 Uiso 1 1 d R
C19 C 0.3578(3) 0.33325(16) 0.23438(15) 0.0339(6) Uani 1 1 d .
H19 H 0.3724 0.3319 0.2915 0.041 Uiso 1 1 d R
N7 N 0.1884(2) 0.44365(13) -0.14765(13) 0.0292(5) Uani 1 1 d .
C7 C 0.4732(3) 0.01064(14) 0.11436(15) 0.0254(5) Uani 1 1 d .
H7A H 0.4759 -0.0313 0.0721 0.030 Uiso 1 1 d R
H7B H 0.4649 -0.0180 0.1651 0.030 Uiso 1 1 d R
C8 C 0.3165(3) 0.11213(16) 0.16393(15) 0.0301(5) Uani 1 1 d .
H8A H 0.2991 0.0717 0.2041 0.036 Uiso 1 1 d R
H8B H 0.2327 0.1470 0.1490 0.036 Uiso 1 1 d R
H8C H 0.3979 0.1463 0.1866 0.036 Uiso 1 1 d R
C9 C 0.2186(3) 0.01588(16) 0.05665(17) 0.0310(5) Uani 1 1 d .
H9A H 0.2031 -0.0247 0.0972 0.037 Uiso 1 1 d R
H9B H 0.2346 -0.0126 0.0079 0.037 Uiso 1 1 d R
H9C H 0.1352 0.0513 0.0436 0.037 Uiso 1 1 d R
C21 C 0.2009(3) 0.31862(15) 0.10416(15) 0.0248(5) Uani 1 1 d .
H21 H 0.1090 0.3082 0.0745 0.030 Uiso 1 1 d R
C17 C 0.4501(3) 0.34871(15) 0.10887(14) 0.0247(5) Uani 1 1 d .
H17 H 0.5279 0.3597 0.0828 0.030 Uiso 1 1 d R
C14 C 0.2170(2) 0.49375(14) -0.01658(16) 0.0250(5) Uani 1 1 d .
H14 H 0.2399 0.4910 0.0405 0.030 Uiso 1 1 d R
C15 C 0.1506(3) 0.52313(16) -0.15816(18) 0.0339(6) Uani 1 1 d .
H15 H 0.1209 0.5459 -0.2102 0.041 Uiso 1 1 d R
C5 C 0.8518(3) 0.16192(16) 0.14223(17) 0.0322(6) Uani 1 1 d .
H5 H 0.9335 0.1958 0.1477 0.039 Uiso 1 1 d R
C12 C 0.6058(2) 0.24138(15) -0.09303(14) 0.0226(5) Uani 1 1 d .
H12 H 0.6634 0.1936 -0.0890 0.027 Uiso 1 1 d R
C18 C 0.4711(3) 0.34848(17) 0.19494(15) 0.0315(6) Uani 1 1 d .
H18 H 0.5626 0.3584 0.2254 0.038 Uiso 1 1 d R
C6 C 0.7256(3) 0.18630(15) 0.09011(15) 0.0264(5) Uani 1 1 d .
H6 H 0.7235 0.2367 0.0615 0.032 Uiso 1 1 d R
C20 C 0.2217(3) 0.31955(16) 0.18925(16) 0.0324(6) Uani 1 1 d .
H20 H 0.1436 0.3111 0.2158 0.039 Uiso 1 1 d R
B1 B 0.2826(3) 0.33929(15) -0.03654(15) 0.0169(4) Uani 1 1 d .
C4 C 0.8569(3) 0.08792(17) 0.18650(16) 0.0326(6) Uani 1 1 d .
H4 H 0.9418 0.0718 0.2208 0.039 Uiso 1 1 d R

loop_
_atom_site_aniso_label
_atom_site_aniso_U_11
_atom_site_aniso_U_22
_atom_site_aniso_U_33
_atom_site_aniso_U_23
_atom_site_aniso_U_13
_atom_site_aniso_U_12
Pd1 0.01735(9) 0.01284(8) 0.01691(8) 0.00064(6) 0.00260(6) 0.00080(6)
P1 0.0176(3) 0.0274(3) 0.0304(3) -0.0040(3) 0.0013(2) -0.0029(2)
P2 0.0239(3) 0.0327(3) 0.0297(3) 0.0086(3) 0.0111(2) -0.0004(3)
P3 0.0356(4) 0.0173(3) 0.0580(5) 0.0026(3) 0.0043(3) 0.0043(3)
N2 0.0192(9) 0.0151(8) 0.0221(9) -0.0002(7) 0.0040(7) 0.0017(7)
N4 0.0184(9) 0.0158(9) 0.0193(9) -0.0004(7) 0.0030(7) 0.0020(7)
N3 0.0170(9) 0.0166(9) 0.0196(9) -0.0003(7) 0.0033(7) 0.0028(7)
N5 0.0190(9) 0.0173(9) 0.0149(8) 0.0015(7) 0.0018(7) 0.0007(7)
N6 0.0202(9) 0.0155(9) 0.0223(9) 0.0002(7) 0.0001(7) 0.0015(7)
C1 0.0240(11) 0.0168(10) 0.0213(11) 0.0000(8) 0.0011(8) 0.0059(8)
C2 0.0279(12) 0.0174(11) 0.0227(11) -0.0002(8) 0.0047(9) 0.0049(9)
N1 0.0260(10) 0.0183(9) 0.0218(9) 0.0016(7) 0.0067(8) 0.0008(7)
C11 0.0177(10) 0.0243(11) 0.0254(11) 0.0003(9) 0.0014(8) 0.0027(9)
C13 0.0248(11) 0.0217(11) 0.0237(11) 0.0054(9) 0.0021(9) -0.0014(9)
C16 0.0211(10) 0.0150(10) 0.0181(10) -0.0012(8) 0.0027(8) 0.0043(8)
C10 0.0226(11) 0.0197(11) 0.0254(11) -0.0032(9) 0.0066(9) -0.0017(9)
C3 0.0375(14) 0.0225(12) 0.0246(12) 0.0050(9) 0.0021(10) 0.0116(10)
C19 0.0523(17) 0.0305(14) 0.0180(11) -0.0034(10) 0.0043(11) 0.0104(12)
N7 0.0343(11) 0.0232(10) 0.0264(10) 0.0039(8) -0.0052(9) 0.0017(9)
C7 0.0341(13) 0.0178(11) 0.0252(12) 0.0041(9) 0.0077(9) 0.0044(9)
C8 0.0391(14) 0.0273(13) 0.0270(12) 0.0013(10) 0.0145(10) 0.0061(10)
C9 0.0333(13) 0.0242(12) 0.0371(14) 0.0042(10) 0.0104(11) -0.0080(10)
C21 0.0249(11) 0.0245(12) 0.0255(12) -0.0032(9) 0.0060(9) 0.0030(9)
C17 0.0240(11) 0.0285(12) 0.0212(11) -0.0050(9) 0.0027(9) 0.0012(9)
C14 0.0232(11) 0.0182(11) 0.0335(13) -0.0025(9) 0.0046(9) 0.0006(9)
C15 0.0292(13) 0.0243(12) 0.0433(15) 0.0109(11) -0.0068(11) 0.0009(10)
C5 0.0251(12) 0.0309(13) 0.0368(14) -0.0008(11) -0.0048(10) 0.0014(10)
C12 0.0198(11) 0.0252(11) 0.0235(11) 0.0007(9) 0.0056(8) 0.0026(9)
C18 0.0321(13) 0.0384(14) 0.0200(12) -0.0049(10) -0.0064(10) 0.0030(11)
C6 0.0258(12) 0.0216(11) 0.0292(12) 0.0020(9) -0.0021(9) 0.0008(9)
C20 0.0435(15) 0.0305(13) 0.0271(13) -0.0024(10) 0.0165(11) 0.0028(11)
B1 0.0171(11) 0.0151(11) 0.0182(11) -0.0004(9) 0.0022(8) 0.0017(9)
C4 0.0301(13) 0.0333(14) 0.0305(13) 0.0008(11) -0.0052(10) 0.0119(11)

loop_
_atom_type_symbol
_atom_type_description
_atom_type_scat_dispersion_real
_atom_type_scat_dispersion_imag
_atom_type_scat_source
C C 0.0033 0.0016 'International Tables Vol C Tables 4.2.6.8 and 6.1.1.4'
H H 0.0000 0.0000 'International Tables Vol C Tables 4.2.6.8 and 6.1.1.4'
N N 0.0061 0.0033 'International Tables Vol C Tables 4.2.6.8 and 6.1.1.4'
B B 0.0013 0.0007 'International Tables Vol C Tables 4.2.6.8 and 6.1.1.4'
P P 0.1023 0.0942 'International Tables Vol C Tables 4.2.6.8 and 6.1.1.4'
Pd Pd -0.9988 1.0072 'International Tables Vol C Tables 4.2.6.8 and 6.1.1.4'

loop_
_exptl_crystal_face_index_h
_exptl_crystal_face_index_k
_exptl_crystal_face_index_l
_exptl_crystal_face_perp_dist
1 0 0 0.208
-1 0 0 0.138
0 0 -1 0.089
0 0 1 0.058
0 -1 0 0.084
0 1 0 0.145

loop_
_geom_angle_atom_site_label_1
_geom_angle_atom_site_label_2
_geom_angle_atom_site_label_3
_geom_angle
C1 Pd1 N4 93.41(9)
C1 Pd1 N1 81.32(9)
N4 Pd1 N1 174.73(7)
C1 Pd1 N2 178.21(8)
N4 Pd1 N2 85.19(7)
N1 Pd1 N2 100.08(8)
C11 P1 C10 85.57(11)
C13 P2 C12 85.28(11)
C14 P3 C15 85.59(12)
C10 N2 N3 110.31(18)
C10 N2 Pd1 131.38(15)
N3 N2 Pd1 118.31(13)
C12 N4 N5 111.02(18)
C12 N4 Pd1 128.75(15)
N5 N4 Pd1 120.22(13)
C11 N3 N2 113.62(18)
C11 N3 B1 128.58(18)
N2 N3 B1 117.80(16)
C13 N5 N4 112.59(18)
C13 N5 B1 128.93(19)
N4 N5 B1 118.47(17)
C14 N6 N7 114.49(19)
C14 N6 B1 125.69(19)
N7 N6 B1 119.69(18)
C6 C1 C2 118.3(2)
C6 C1 Pd1 127.21(17)
C2 C1 Pd1 114.32(17)
C3 C2 C1 121.0(2)
C3 C2 C7 123.1(2)
C1 C2 C7 115.9(2)
C9 N1 C8 107.89(19)
C9 N1 C7 108.51(18)
C8 N1 C7 109.04(18)
C9 N1 Pd1 117.44(15)
C8 N1 Pd1 106.93(14)
C7 N1 Pd1 106.81(14)
N3 C11 P1 114.25(17)
N3 C11 H11 122.8
P1 C11 H11 123.0
N5 C13 P2 115.04(17)
N5 C13 H13 122.4
P2 C13 H13 122.6
C21 C16 C17 116.9(2)
C21 C16 B1 120.19(19)
C17 C16 B1 122.7(2)
N2 C10 P1 116.22(17)
N2 C10 H10 121.8
P1 C10 H10 122.0
C4 C3 C2 119.9(2)
C4 C3 H3 120.1
C2 C3 H3 120.0
C18 C19 C20 119.8(2)
C18 C19 H19 120.1
C20 C19 H19 120.0
C15 N7 N6 109.3(2)
C2 C7 N1 108.88(18)
C2 C7 H7A 109.8
N1 C7 H7A 110.2
C2 C7 H7B 109.8
N1 C7 H7B 109.7
H7A C7 H7B 108.3
N1 C8 H8A 109.4
N1 C8 H8B 109.4
H8A C8 H8B 109.5
N1 C8 H8C 109.6
H8A C8 H8C 109.5
H8B C8 H8C 109.5
N1 C9 H9A 109.3
N1 C9 H9B 109.6
H9A C9 H9B 109.5
N1 C9 H9C 109.5
H9A C9 H9C 109.5
H9B C9 H9C 109.5
C20 C21 C16 121.9(2)
C20 C21 H21 119.1
C16 C21 H21 119.0
C16 C17 C18 121.1(2)
C16 C17 H17 119.5
C18 C17 H17 119.4
N6 C14 P3 113.99(18)
N6 C14 H14 123.0
P3 C14 H14 123.0
N7 C15 P3 116.6(2)
N7 C15 H15 121.7
P3 C15 H15 121.6
C4 C5 C6 120.7(2)
C4 C5 H5 119.6
C6 C5 H5 119.7
N4 C12 P2 116.05(17)
N4 C12 H12 122.0
P2 C12 H12 121.9
C19 C18 C17 120.2(2)
C19 C18 H18 119.8
C17 C18 H18 119.9
C5 C6 C1 120.4(2)
C5 C6 H6 119.6
C1 C6 H6 120.0
C19 C20 C21 120.0(2)
C19 C20 H20 120.1
C21 C20 H20 119.9
N6 B1 N5 107.91(17)
N6 B1 N3 109.01(17)
N5 B1 N3 106.66(17)
N6 B1 C16 111.02(18)
N5 B1 C16 111.37(17)
N3 B1 C16 110.71(18)
C5 C4 C3 119.6(2)
C5 C4 H4 120.2
C3 C4 H4 120.2

loop_
_geom_bond_atom_site_label_1
_geom_bond_atom_site_label_2
_geom_bond_distance
Pd1 C1 1.992(2)
Pd1 N4 2.0300(19)
Pd1 N1 2.102(2)
Pd1 N2 2.1521(19)
P1 C11 1.732(2)
P1 C10 1.739(2)
P2 C13 1.730(2)
P2 C12 1.740(2)
P3 C14 1.714(3)
P3 C15 1.758(3)
N2 C10 1.329(3)
N2 N3 1.361(3)
N4 C12 1.323(3)
N4 N5 1.363(2)
N3 C11 1.336(3)
N3 B1 1.577(3)
N5 C13 1.333(3)
N5 B1 1.573(3)
N6 C14 1.344(3)
N6 N7 1.366(3)
N6 B1 1.545(3)
C1 C6 1.396(3)
C1 C2 1.398(3)
C2 C3 1.394(3)
C2 C7 1.492(3)
N1 C9 1.483(3)
N1 C8 1.486(3)
N1 C7 1.494(3)
C11 H11 0.9299
C13 H13 0.9299
C16 C21 1.394(3)
C16 C17 1.398(3)
C16 B1 1.600(3)
C10 H10 0.9301
C3 C4 1.388(4)
C3 H3 0.9301
C19 C18 1.366(4)
C19 C20 1.379(4)
C19 H19 0.9300
N7 C15 1.318(3)
C7 H7A 0.9700
C7 H7B 0.9700
C8 H8A 0.9601
C8 H8B 0.9599
C8 H8C 0.9600
C9 H9A 0.9599
C9 H9B 0.9600
C9 H9C 0.9600
C21 C20 1.385(3)
C21 H21 0.9300
C17 C18 1.401(3)
C17 H17 0.9301
C14 H14 0.9299
C15 H15 0.9300
C5 C4 1.384(4)
C5 C6 1.392(3)
C5 H5 0.9300
C12 H12 0.9299
C18 H18 0.9300
C6 H6 0.9300
C20 H20 0.9300
C4 H4 0.9299
